data_9015925
loop_
_publ_author_name
'Tahara, T.'
'Nakai, I.'
'Miyawaki, R.'
'Matsubara, S.'

_publ_section_title
;
 Crystal chemistry of RE(CO3)OH
;
_journal_name_full 'Zeitschrift fur Kristallographie'
_journal_page_first 326
_journal_page_last 334
_journal_volume 222
_journal_year 2007
_chemical_compound_source Synthetic
_chemical_formula_sum 'C H O4 Yb'
_space_group_IT_number 137
_symmetry_space_group_name_Hall '-P 4ac 2a'
_symmetry_space_group_name_H-M 'P 42/n m c :2'
_cell_angle_alpha 90
_cell_angle_beta 90
_cell_angle_gamma 90
_cell_formula_units_Z 8
_cell_length_a 9.3771
_cell_length_b 9.3771
_cell_length_c 7.7117
_cell_volume 678.090
_database_code_amcsd 0019390
_exptl_crystal_density_diffrn 4.899
_cod_original_sg_symbol_H-M 'P 42/n m c'
_cod_original_formula_sum 'Yb C (O4 H)'
_cod_database_code 9015925
_amcsd_formula_title Yb(CO3)OH

loop_
_space_group_symop_operation_xyz
x,y,z
1/2-y,1/2-x,1/2+z
1/2+y,1/2+x,1/2-z
1/2+y,-x,1/2-z
1/2-y,x,1/2+z
x,1/2-y,z
-x,1/2+y,-z
1/2+x,1/2+y,-z
1/2-x,1/2-y,z
y,x,1/2+z
-y,-x,1/2-z
-y,1/2+x,1/2-z
y,1/2-x,1/2+z
1/2-x,y,z
1/2+x,-y,-z
-x,-y,-z

loop_
_atom_site_label
_atom_site_fract_x
_atom_site_fract_y
_atom_site_fract_z
_atom_site_U_iso_or_equiv
_atom_site_type_symbol
_atom_site_attached_hydrogens
Yb 0.47311 0.52689 0.25000 0.00600 Yb 0
C 0.49760 0.25000 0.09950 0.00720 C 0
O-H1 0.25000 0.51350 0.16740 0.01610 O 1
O2 0.48660 0.25000 0.26510 0.01510 O 0
O3 0.49490 0.63090 -0.01910 0.01100 O 0

loop_
_cod_changelog_entry_id
_cod_changelog_entry_author
_cod_changelog_entry_date
_cod_changelog_entry_text
1
;cod-tools version 3.8.0
Id: cif_guess_AMCSD_atom_types 9574 2023-05-10 09:00:05Z saulius
;
2023-05-10T18:56:32+03:00
;Derived atom types and hydrogen counts
from atom names that follow the AMCSD naming convention
(Wat == water, O-H == hydroxyl).
;

loop_
_cod_related_entry_id
_cod_related_entry_database
_cod_related_entry_code
1 AMCSD 0019390
